data_7158836
loop_
_publ_author_name
'Kim, Jungyeon'
'Kobayashi, Hiroka'
'Yokomine, Marin'
'Shiratori, Yota'
'Ueda, Takumi'
'Takeuchi, Koh'
'Umezawa, Koji'
'Kuroda, Daisuke'
'Tsumoto, Kouhei'
'Morimoto, Jumpei'
'Sando, Shinsuke'

_publ_section_title
;
 Residue-based program of a \b-peptoid twisted strand shape via a
 cyclopentane constraint
;
_journal_name_full 'Organic &amp; Biomolecular Chemistry'
_journal_paper_doi 10.1039/D2OB01300B
_journal_year 2022
_chemical_absolute_configuration unk
_chemical_formula_moiety 'C44 H77 N5 O5, C2 H F3 O2'
_chemical_formula_sum 'C46 H78 F3 N5 O7'
_chemical_formula_weight 870.157
_chemical_name_systematic 'N-isobutyl ACPC tetramer'
_space_group_crystal_system monoclinic
_space_group_IT_number 4
_space_group_name_Hall 'P 2yb'
_space_group_name_H-M_alt 'P 1 21 1'
_symmetry_Int_Tables_number 4
_atom_sites_solution_primary iterative
_audit_creation_date 2021-04-08
_audit_creation_method
;
Olex2 1.3
(compiled 2020.11.12 svn.r5f609507 for OlexSys, GUI svn.r6272)
;
_audit_update_record
;
2022-05-16 deposited with the CCDC.	2022-08-16 downloaded from the CCDC.
;
_cell_angle_alpha 90
_cell_angle_beta 90.422(2)
_cell_angle_gamma 90
_cell_formula_units_Z 2
_cell_length_a 9.3139(3)
_cell_length_b 10.3854(3)
_cell_length_c 24.6159(7)
_cell_measurement_reflns_used 7806
_cell_measurement_temperature 93(2)
_cell_measurement_theta_max 71.8430
_cell_measurement_theta_min 4.7440
_cell_volume 2381.00(12)
_computing_cell_refinement 'CrysAlisPro 1.171.40.72a (Rigaku OD, 2020)'
_computing_data_collection 'CrysAlisPro 1.171.40.72a (Rigaku OD, 2020)'
_computing_data_reduction 'CrysAlisPro 1.171.40.72a (Rigaku OD, 2020)'
_computing_molecular_graphics 'Olex2 1.3 (Dolomanov et al., 2009)'
_computing_publication_material 'Olex2 1.3 (Dolomanov et al., 2009)'
_computing_structure_refinement 'olex2.refine 1.3 (Bourhis et al., 2015)'
_computing_structure_solution 'olex2.solve 1.3 (Bourhis et al., 2015)'
_diffrn_ambient_temperature 93(2)
_diffrn_detector_area_resol_mean 5.8140
_diffrn_measured_fraction_theta_full 0.9862
_diffrn_measured_fraction_theta_max 0.9649
_diffrn_measurement_details
;
List of Runs (angles in degrees, time in seconds):

  # Type    Start    End  Width  t~exp~   \w     \q     \k     \f   Frames
#--------------------------------------------------------------------------
  1  \w     50.00  80.00   0.50    3.02    --    5.00  18.00  60.00   60
  2  \w    -66.00 -34.00   0.50    3.02    --    5.00  18.00  60.00   64
  3  \w     16.00  94.00   0.50    3.02    --    5.00  37.00 -30.00  156
  4  \w    -84.00  -6.00   0.50    3.02    --    5.00  37.00 -30.00  156
  5  \w   -184.00  -7.00   0.50    3.02    --  -96.70  28.00  90.00  354
  6  \w    -91.00 -23.00   0.50    3.02    --  -96.70  53.00  18.56  136
  7  \w   -186.00 -78.00   0.50    3.02    --  -96.70  46.00 -60.00  216
  8  \w   -172.00-138.00   0.50    3.02    --  -96.70  37.00 -60.00   68
  9  \w   -180.00 -28.00   0.50    3.02    --  -96.70  55.00   0.98  304
 10  \w   -127.00 -98.00   0.50    3.02    --  -96.70  37.00 -60.00   58
 11  \w   -108.00 -15.00   0.50    3.02    --  -96.70  37.00  60.00  186
;
_diffrn_measurement_device 'four-circle diffractometer'
_diffrn_measurement_device_type 'XtaLAB AFC10 (RCD3): quarter-chi single'
_diffrn_measurement_method '\w scans'
_diffrn_radiation_type 'Cu K\a'
_diffrn_radiation_wavelength 1.54184
_diffrn_reflns_av_R_equivalents 0.0275
_diffrn_reflns_av_unetI/netI 0.0402
_diffrn_reflns_Laue_measured_fraction_full 0.9862
_diffrn_reflns_Laue_measured_fraction_max 0.9649
_diffrn_reflns_limit_h_max 11
_diffrn_reflns_limit_h_min -10
_diffrn_reflns_limit_k_max 12
_diffrn_reflns_limit_k_min -10
_diffrn_reflns_limit_l_max 27
_diffrn_reflns_limit_l_min -29
_diffrn_reflns_number 13543
_diffrn_reflns_point_group_measured_fraction_full 0.7468
_diffrn_reflns_point_group_measured_fraction_max 0.7209
_diffrn_reflns_theta_full 67.6840
_diffrn_reflns_theta_max 72.05
_diffrn_reflns_theta_min 4.62
_exptl_absorpt_coefficient_mu 0.729
_exptl_absorpt_correction_T_max 1.00000
_exptl_absorpt_correction_T_min 0.92445
_exptl_absorpt_correction_type multi-scan
_exptl_absorpt_process_details
;
CrysAlisPro 1.171.40.72a (Rigaku Oxford Diffraction, 2020)
Empirical absorption correction using spherical harmonics,
 implemented in SCALE3 ABSPACK scaling algorithm.
;
_exptl_crystal_colour colourless
_exptl_crystal_density_diffrn 1.214
_exptl_crystal_description block
_exptl_crystal_F_000 947.131
_refine_diff_density_max 0.1578
_refine_diff_density_min -0.1682
_refine_diff_density_rms 0.0350
_refine_ls_abs_structure_details 'Flack, H. D. (1983). Acta Cryst. A39, 876-881.'
_refine_ls_abs_structure_Flack -0.04(12)
_refine_ls_d_res_high 0.8103
_refine_ls_d_res_low 9.5686
_refine_ls_goodness_of_fit_ref 1.0556
_refine_ls_hydrogen_treatment constr
_refine_ls_matrix_type full
_refine_ls_number_constraints 118
_refine_ls_number_parameters 562
_refine_ls_number_reflns 6755
_refine_ls_number_restraints 1
_refine_ls_restrained_S_all 1.0556
_refine_ls_R_factor_all 0.0393
_refine_ls_R_factor_gt 0.0363
_refine_ls_shift/su_max 0.0001
_refine_ls_shift/su_mean 0.0000
_refine_ls_structure_factor_coef Fsqd
_refine_ls_weighting_details 'w=1/[\s^2^(Fo^2^)+(0.0451P)^2^+0.6785P] where P=(Fo^2^+2Fc^2^)/3'
_refine_ls_weighting_scheme calc
_refine_ls_wR_factor_gt 0.0943
_refine_ls_wR_factor_ref 0.0963
_reflns_Friedel_coverage 0.446
_reflns_limit_h_max 11
_reflns_limit_h_min -11
_reflns_limit_k_max 12
_reflns_limit_k_min -10
_reflns_limit_l_max 29
_reflns_limit_l_min -27
_reflns_number_gt 6333
_reflns_number_total 6755
_reflns_threshold_expression I>=2u(I)
_cod_data_source_file d2ob01300b2.cif
_cod_data_source_block exp_963
_cod_original_sg_symbol_Hall ' P 2yb'
_cod_database_code 7158836
_olex2_refinement_description
;
1. Fixed Uiso
 At 1.2 times of:
  All C(H) groups, All C(H,H) groups
 At 1.5 times of:
  All C(H,H,H) groups, All O(H) groups
2.a Ternary CH refined with riding coordinates:
 C00I(H00I), C00K(H00K), C00M(H00M), C00P(H00P), C00U(H00U), C00W(H00W),
 C00X(H00X), C00Y(H00Y), C00Z(H00Z), C014(H014), C01E(H01z), C01F(H01)
2.b Secondary CH2 refined with riding coordinates:
 C00J(H00a,H00b), C00L(H00c,H00d), C00Q(H00e,H00f), C00R(H00g,H00h), C00T(H00j,
 H00l), C00V(H00n,H00o), C010(H01a,H01b), C011(H01c,H01d), C012(H01e,H01f),
 C015(H01g,H01h), C019(H01o,H01p), C01B(H01t,H01u), C01H(H2,Hd), C01I(H3,He),
 C01J(H4,Hf), C01K(H5,Hg)
2.c Idealised Me refined as rotating group:
 C016(H01i,H01j,H01k), C017(H01l,H01m,H01n), C01A(H01q,H01r,H01s), C01C(H01v,
 H01w,H01x), C01D(H01y,H,Ha), C01G(H1,Hb,Hc), C01L(H6,Hh,Hi), C01M(H7,Hj,Hk),
 C01N(H8,Hl,Hm), C01O(H9,Hn,Ho), C01P(H10,Hp,Hq)
2.d Idealised tetrahedral OH refined as rotating group:
 O008(H008)
;
_olex2_submission_special_instructions 'No special instructions were received'
_oxdiff_exptl_absorpt_empirical_details
;
Empirical correction (ABSPACK) includes:
- Absorption correction using spherical harmonics
- Frame scaling
;
_publcif_funding_html
;
;

loop_
_space_group_symop_id
_space_group_symop_operation_xyz
1 x,y,z
2 -x,y+1/2,-z

loop_
_atom_site_label
_atom_site_type_symbol
_atom_site_fract_x
_atom_site_fract_y
_atom_site_fract_z
_atom_site_U_iso_or_equiv
_atom_site_adp_type
_atom_site_occupancy
_atom_site_refinement_flags_posn
O001 O 0.54672(15) 0.34345(15) 0.92670(6) 0.0232(3) Uani 1.000000 .
O002 O 1.19415(15) 0.51446(15) 0.72324(6) 0.0238(3) Uani 1.000000 .
O003 O 0.65260(15) 0.44197(16) 0.73674(6) 0.0231(3) Uani 1.000000 .
O004 O 1.37692(18) 0.46975(17) 0.53041(6) 0.0308(4) Uani 1.000000 .
O005 O 0.08906(17) 0.52988(18) 0.96739(7) 0.0341(4) Uani 1.000000 .
F006 F 1.03429(17) 0.5380(2) 0.35373(7) 0.0637(5) Uani 1.000000 .
N007 N 0.39246(18) 0.50474(18) 0.90586(7) 0.0199(4) Uani 1.000000 .
O008 O 1.31660(19) 0.47156(18) 0.43304(7) 0.0352(4) Uani 1.000000 .
H008 H 1.337(2) 0.477(2) 0.4654(3) 0.0528(6) Uiso 1.000000 GR
N009 N 0.74229(17) 0.33181(17) 0.80887(7) 0.0185(4) Uani 1.000000 .
F00A F 1.2360(2) 0.4623(2) 0.33213(7) 0.0637(6) Uani 1.000000 .
N00B N 1.00413(18) 0.49892(19) 0.66579(7) 0.0226(4) Uani 1.000000 .
N00C N 1.43180(18) 0.57465(18) 0.60748(7) 0.0225(4) Uani 1.000000 .
N00D N 0.07409(19) 0.35538(18) 1.02090(8) 0.0252(4) Uani 1.000000 .
F00E F 1.2101(3) 0.6637(2) 0.34002(7) 0.0753(7) Uani 1.000000 .
O00F O 1.1480(2) 0.6199(2) 0.45223(8) 0.0529(6) Uani 1.000000 .
C00G C 0.4770(2) 0.4039(2) 0.89191(8) 0.0182(4) Uani 1.000000 .
C00H C 0.7554(2) 0.4170(2) 0.76688(8) 0.0196(4) Uani 1.000000 .
C00I C 0.6034(2) 0.2705(2) 0.82001(8) 0.0188(4) Uani 1.000000 .
H00I H 0.6170(2) 0.2187(2) 0.85293(8) 0.0225(5) Uiso 1.000000 R
C00J C 0.8582(2) 0.2959(2) 0.84674(8) 0.0220(4) Uani 1.000000 .
H00a H 0.8250(2) 0.3074(2) 0.88368(8) 0.0264(5) Uiso 1.000000 R
H00b H 0.9391(2) 0.3531(2) 0.84135(8) 0.0264(5) Uiso 1.000000 R
C00K C 0.3843(2) 0.5451(2) 0.96311(8) 0.0219(4) Uani 1.000000 .
H00K H 0.3244(2) 0.6227(2) 0.96365(8) 0.0263(5) Uiso 1.000000 R
C00L C 0.3069(2) 0.5820(2) 0.86764(9) 0.0206(4) Uani 1.000000 .
H00c H 0.2090(2) 0.5869(2) 0.88070(9) 0.0247(5) Uiso 1.000000 R
H00d H 0.3047(2) 0.5389(2) 0.83270(9) 0.0247(5) Uiso 1.000000 R
C00M C 0.3131(2) 0.4485(2) 1.00161(8) 0.0222(4) Uani 1.000000 .
H00M H 0.3504(2) 0.3620(2) 0.99428(8) 0.0266(5) Uiso 1.000000 R
C00N C 1.4202(2) 0.5723(2) 0.55369(9) 0.0262(5) Uani 1.000000 .
C00O C 1.1445(2) 0.4814(2) 0.67866(9) 0.0222(4) Uani 1.000000 .
C00P C 0.8984(2) 0.4877(2) 0.76087(9) 0.0227(4) Uani 1.000000 .
H00P H 0.9781(2) 0.4266(2) 0.76441(9) 0.0272(5) Uiso 1.000000 R
C00Q C 0.3420(2) 0.2932(2) 0.81426(9) 0.0255(5) Uani 1.000000 .
H00e H 0.2752(2) 0.2874(2) 0.84422(9) 0.0306(6) Uiso 1.000000 R
H00f H 0.2953(2) 0.3378(2) 0.78434(9) 0.0306(6) Uiso 1.000000 R
C00R C 0.5434(2) 0.1796(2) 0.77656(9) 0.0237(5) Uani 1.000000 .
H00g H 0.5967(2) 0.0994(2) 0.77540(9) 0.0285(5) Uiso 1.000000 R
H00h H 0.5441(2) 0.2192(2) 0.74088(9) 0.0285(5) Uiso 1.000000 R
C00S C 0.1504(2) 0.4474(2) 0.99549(9) 0.0229(4) Uani 1.000000 .
C00T C 1.4836(2) 0.6880(2) 0.63781(9) 0.0254(5) Uani 1.000000 .
H00j H 1.5515(2) 0.6595(2) 0.66535(9) 0.0305(6) Uiso 1.000000 R
H00l H 1.5348(2) 0.7439(2) 0.61301(9) 0.0305(6) Uiso 1.000000 R
C00U C 0.3646(2) 0.7188(2) 0.85994(9) 0.0248(5) Uani 1.000000 .
H00U H 0.3746(2) 0.7587(2) 0.89583(9) 0.0298(6) Uiso 1.000000 R
C00V C 0.5291(2) 0.5829(2) 0.98981(9) 0.0257(5) Uani 1.000000 .
H00n H 0.6088(2) 0.5510(2) 0.96852(9) 0.0308(6) Uiso 1.000000 R
H00o H 0.5372(2) 0.6757(2) 0.99287(9) 0.0308(6) Uiso 1.000000 R
C00W C 0.9085(2) 0.1562(2) 0.83950(9) 0.0261(5) Uani 1.000000 .
H00W H 0.8241(2) 0.1001(2) 0.84178(9) 0.0313(6) Uiso 1.000000 R
C00X C 0.4804(2) 0.3655(2) 0.83209(8) 0.0179(4) Uani 1.000000 .
H00X H 0.4920(2) 0.4429(2) 0.80972(8) 0.0215(5) Uiso 1.000000 R
C00Y C 1.3660(3) 0.7659(2) 0.66525(10) 0.0319(5) Uani 1.000000 .
H00Y H 1.3181(3) 0.7105(2) 0.69179(10) 0.0383(6) Uiso 1.000000 R
C00Z C 1.3983(2) 0.4583(2) 0.64004(9) 0.0222(4) Uani 1.000000 .
H00Z H 1.4198(2) 0.4793(2) 0.67805(9) 0.0266(5) Uiso 1.000000 R
C010 C 0.3906(2) 0.1586(2) 0.79660(9) 0.0248(5) Uani 1.000000 .
H01a H 0.3891(2) 0.0990(2) 0.82692(9) 0.0297(6) Uiso 1.000000 R
H01b H 0.3294(2) 0.1255(2) 0.76776(9) 0.0297(6) Uiso 1.000000 R
C011 C 0.9121(2) 0.5937(2) 0.80491(10) 0.0280(5) Uani 1.000000 .
H01c H 0.8451(2) 0.5785(2) 0.83421(10) 0.0336(6) Uiso 1.000000 R
H01d H 1.0087(2) 0.5962(2) 0.81982(10) 0.0336(6) Uiso 1.000000 R
C012 C 0.9370(2) 0.4457(3) 0.61597(9) 0.0293(5) Uani 1.000000 .
H01e H 0.9835(2) 0.3646(3) 0.60769(9) 0.0352(6) Uiso 1.000000 R
H01f H 0.8371(2) 0.4270(3) 0.62371(9) 0.0352(6) Uiso 1.000000 R
C013 C 1.1729(3) 0.5524(3) 0.36156(10) 0.0333(5) Uani 1.000000 .
C014 C 0.9090(2) 0.5605(2) 0.70594(9) 0.0249(5) Uani 1.000000 .
H014 H 0.8123(2) 0.5612(2) 0.68998(9) 0.0299(6) Uiso 1.000000 R
C015 C 1.4900(2) 0.3395(2) 0.62529(9) 0.0264(5) Uani 1.000000 .
H01g H 1.5426(2) 0.3548(2) 0.59203(9) 0.0317(6) Uiso 1.000000 R
H01h H 1.5581(2) 0.3203(2) 0.65417(9) 0.0317(6) Uiso 1.000000 R
C016 C 0.2557(3) 0.7965(2) 0.82709(11) 0.0322(5) Uani 1.000000 .
H01i H 0.2451(15) 0.7593(11) 0.7916(3) 0.0483(8) Uiso 1.000000 GR
H01j H 0.1648(6) 0.7954(15) 0.8452(4) 0.0483(8) Uiso 1.000000 GR
H01k H 0.2885(10) 0.8837(5) 0.8238(6) 0.0483(8) Uiso 1.000000 GR
C017 C 0.9771(3) 0.1357(3) 0.78409(10) 0.0338(6) Uani 1.000000 .
H01l H 0.9096(8) 0.1581(18) 0.75600(10) 0.0506(8) Uiso 1.000000 GR
H01m H 1.0608(12) 0.1893(14) 0.7811(3) 0.0506(8) Uiso 1.000000 GR
H01n H 1.0043(18) 0.0471(5) 0.7803(3) 0.0506(8) Uiso 1.000000 GR
C018 C 1.2128(3) 0.5495(3) 0.42205(10) 0.0322(5) Uani 1.000000 .
C019 C 1.2533(3) 0.2693(2) 0.65036(10) 0.0298(5) Uani 1.000000 .
H01o H 1.2684(3) 0.2549(2) 0.68892(10) 0.0357(6) Uiso 1.000000 R
H01p H 1.1681(3) 0.2230(2) 0.63864(10) 0.0357(6) Uiso 1.000000 R
C01A C 0.1329(3) 0.2615(3) 1.05871(11) 0.0341(6) Uani 1.000000 .
H01q H 0.2342(4) 0.2529(13) 1.0529(5) 0.0511(8) Uiso 1.000000 GR
H01r H 0.1162(18) 0.2896(9) 1.09527(11) 0.0511(8) Uiso 1.000000 GR
H01s H 0.0870(14) 0.1798(5) 1.0529(5) 0.0511(8) Uiso 1.000000 GR
C01B C 0.3706(2) 0.4951(3) 1.05714(9) 0.0302(5) Uani 1.000000 .
H01t H 0.3593(2) 0.4294(3) 1.08478(9) 0.0363(6) Uiso 1.000000 R
H01u H 0.3221(2) 0.5730(3) 1.06868(9) 0.0363(6) Uiso 1.000000 R
C01C C 0.5115(2) 0.7185(2) 0.83310(10) 0.0298(5) Uani 1.000000 .
H01v H 0.5773(5) 0.6685(14) 0.8546(4) 0.0447(8) Uiso 1.000000 GR
H01w H 0.5035(4) 0.6815(16) 0.7975(3) 0.0447(8) Uiso 1.000000 GR
H01x H 0.5462(9) 0.8052(3) 0.8303(7) 0.0447(8) Uiso 1.000000 GR
C01D C 1.4586(3) 0.6866(3) 0.51976(10) 0.0366(6) Uani 1.000000 .
H01y H 1.454(2) 0.6634(6) 0.48202(11) 0.0548(9) Uiso 1.000000 GR
H H 1.3919(12) 0.7551(7) 0.5266(6) 0.0548(9) Uiso 1.000000 GR
Ha H 1.5540(8) 0.7146(11) 0.5289(5) 0.0548(9) Uiso 1.000000 GR
C01E C 1.2406(2) 0.4141(2) 0.63751(9) 0.0227(4) Uani 1.000000 .
H01z H 1.2020(2) 0.4262(2) 0.60072(9) 0.0272(5) Uiso 1.000000 R
C01F C 0.9422(2) 0.5304(3) 0.56531(10) 0.0334(6) Uani 1.000000 .
H01 H 1.0432(2) 0.5444(3) 0.55610(10) 0.0401(7) Uiso 1.000000 R
C01G C -0.0830(2) 0.3568(3) 1.01570(10) 0.0313(5) Uani 1.000000 .
H1 H -0.1232(3) 0.4055(15) 1.0450(4) 0.0469(8) Uiso 1.000000 GR
Hb H -0.1099(2) 0.3957(16) 0.9817(4) 0.0469(8) Uiso 1.000000 GR
Hc H -0.1187(3) 0.2701(3) 1.0169(7) 0.0469(8) Uiso 1.000000 GR
C01H C 0.9463(3) 0.7005(2) 0.72022(10) 0.0317(5) Uani 1.000000 .
H2 H 0.9067(3) 0.7597(2) 0.69354(10) 0.0381(7) Uiso 1.000000 R
Hd H 1.0494(3) 0.7129(2) 0.72256(10) 0.0381(7) Uiso 1.000000 R
C01I C 0.5285(3) 0.5207(3) 1.04578(10) 0.0351(6) Uani 1.000000 .
H3 H 0.5828(3) 0.4410(3) 1.04574(10) 0.0421(7) Uiso 1.000000 R
He H 0.5693(3) 0.5782(3) 1.07282(10) 0.0421(7) Uiso 1.000000 R
C01J C 0.8765(3) 0.7190(2) 0.77517(10) 0.0312(5) Uani 1.000000 .
H4 H 0.7735(3) 0.7304(2) 0.77143(10) 0.0374(6) Uiso 1.000000 R
Hf H 0.9167(3) 0.7927(2) 0.79407(10) 0.0374(6) Uiso 1.000000 R
C01K C 1.3840(3) 0.2285(2) 0.61783(11) 0.0332(5) Uani 1.000000 .
H5 H 1.4238(3) 0.1487(2) 0.63178(11) 0.0398(7) Uiso 1.000000 R
Hg H 1.3593(3) 0.2170(2) 0.57979(11) 0.0398(7) Uiso 1.000000 R
C01L C 1.0105(3) 0.1204(3) 0.88532(10) 0.0394(6) Uani 1.000000 .
H6 H 1.0931(11) 0.1757(14) 0.8844(5) 0.0591(9) Uiso 1.000000 GR
Hh H 0.9627(8) 0.130(2) 0.91949(11) 0.0591(9) Uiso 1.000000 GR
Hi H 1.0403(18) 0.0325(7) 0.8811(5) 0.0591(9) Uiso 1.000000 GR
C01M C 1.2544(3) 0.8147(3) 0.62534(13) 0.0468(7) Uani 1.000000 .
H7 H 1.2998(5) 0.8683(18) 0.5987(6) 0.0702(11) Uiso 1.000000 GR
Hj H 1.2091(17) 0.7430(3) 0.6076(7) 0.0702(11) Uiso 1.000000 GR
Hk H 1.1834(14) 0.8639(18) 0.64439(19) 0.0702(11) Uiso 1.000000 GR
C01N C 1.4348(4) 0.8782(3) 0.69545(12) 0.0475(8) Uani 1.000000 .
H8 H 1.5065(17) 0.8462(3) 0.7202(7) 0.0713(11) Uiso 1.000000 GR
Hl H 1.479(2) 0.9353(11) 0.66983(14) 0.0713(11) Uiso 1.000000 GR
Hm H 1.3626(5) 0.9239(13) 0.7153(7) 0.0713(11) Uiso 1.000000 GR
C01O C 0.8706(3) 0.4589(4) 0.51818(11) 0.0495(8) Uani 1.000000 .
H9 H 0.9131(18) 0.3752(9) 0.5145(6) 0.0743(12) Uiso 1.000000 GR
Hn H 0.7698(5) 0.450(2) 0.5252(5) 0.0743(12) Uiso 1.000000 GR
Ho H 0.884(2) 0.5067(12) 0.4852(2) 0.0743(12) Uiso 1.000000 GR
C01P C 0.8722(3) 0.6617(3) 0.57372(11) 0.0438(7) Uani 1.000000 .
H10 H 0.7750(7) 0.6500(3) 0.5855(8) 0.0657(10) Uiso 1.000000 GR
Hp H 0.9249(13) 0.7088(8) 0.6008(6) 0.0657(10) Uiso 1.000000 GR
Hq H 0.873(2) 0.7087(8) 0.5401(2) 0.0657(10) Uiso 1.000000 GR

loop_
_atom_site_aniso_label
_atom_site_aniso_U_11
_atom_site_aniso_U_22
_atom_site_aniso_U_33
_atom_site_aniso_U_12
_atom_site_aniso_U_13
_atom_site_aniso_U_23
O001 0.0256(7) 0.0233(8) 0.0207(7) 0.0039(6) 0.0041(6) -0.0007(6)
O002 0.0202(7) 0.0254(8) 0.0258(8) -0.0006(6) 0.0071(6) 0.0001(7)
O003 0.0186(7) 0.0288(9) 0.0220(7) -0.0008(6) 0.0017(5) 0.0030(7)
O004 0.0395(9) 0.0293(10) 0.0236(8) -0.0017(7) 0.0051(7) 0.0006(7)
O005 0.0248(8) 0.0350(10) 0.0426(9) 0.0060(7) 0.0096(7) 0.0144(8)
F006 0.0327(8) 0.0934(16) 0.0650(11) -0.0052(10) -0.0088(8) 0.0044(11)
N007 0.0217(8) 0.0186(9) 0.0195(9) 0.0023(7) 0.0069(7) -0.0016(7)
O008 0.0446(10) 0.0365(10) 0.0245(8) 0.0062(8) 0.0027(7) -0.0004(8)
N009 0.0143(8) 0.0201(9) 0.0213(9) -0.0008(7) 0.0044(6) 0.0018(7)
F00A 0.0674(11) 0.0848(15) 0.0388(9) 0.0241(11) -0.0136(8) -0.0247(10)
N00B 0.0176(8) 0.0251(9) 0.0252(9) 0.0003(7) 0.0062(7) 0.0042(8)
N00C 0.0196(8) 0.0236(10) 0.0245(9) -0.0002(7) 0.0049(7) 0.0020(8)
N00D 0.0203(9) 0.0226(10) 0.0327(10) -0.0018(7) 0.0054(7) 0.0026(8)
F00E 0.1294(19) 0.0568(13) 0.0396(10) -0.0504(13) -0.0104(10) 0.0125(9)
O00F 0.0573(13) 0.0595(14) 0.0419(11) 0.0198(11) 0.0126(9) -0.0049(10)
C00G 0.0165(9) 0.0189(10) 0.0193(10) -0.0028(8) 0.0072(7) -0.0006(8)
C00H 0.0190(9) 0.0222(11) 0.0177(10) -0.0013(8) 0.0059(8) -0.0010(8)
C00I 0.0175(10) 0.0172(10) 0.0217(10) -0.0011(8) 0.0069(7) -0.0006(8)
C00J 0.0205(10) 0.0282(12) 0.0173(10) 0.0007(8) 0.0024(8) 0.0031(9)
C00K 0.0245(10) 0.0195(11) 0.0219(10) -0.0010(8) 0.0088(8) -0.0037(9)
C00L 0.0197(10) 0.0178(11) 0.0244(10) 0.0017(8) 0.0053(8) 0.0007(9)
C00M 0.0224(10) 0.0195(10) 0.0248(10) 0.0025(8) 0.0089(8) -0.0001(9)
C00N 0.0248(11) 0.0275(13) 0.0262(11) 0.0006(9) 0.0068(8) 0.0034(10)
C00O 0.0199(10) 0.0204(11) 0.0263(11) -0.0017(8) 0.0068(8) 0.0029(9)
C00P 0.0164(9) 0.0264(11) 0.0253(11) -0.0006(8) 0.0049(8) 0.0047(9)
C00Q 0.0187(10) 0.0267(12) 0.0311(12) -0.0017(9) 0.0040(8) -0.0064(10)
C00R 0.0247(11) 0.0184(11) 0.0282(11) -0.0021(8) 0.0055(8) -0.0030(9)
C00S 0.0248(11) 0.0204(11) 0.0236(10) 0.0019(9) 0.0110(8) -0.0001(9)
C00T 0.0224(11) 0.0268(12) 0.0272(12) -0.0049(9) 0.0048(8) 0.0006(9)
C00U 0.0285(12) 0.0196(11) 0.0264(12) -0.0008(9) 0.0055(9) -0.0006(9)
C00V 0.0262(11) 0.0228(12) 0.0280(11) -0.0041(9) 0.0074(9) -0.0027(9)
C00W 0.0225(11) 0.0263(12) 0.0296(12) 0.0021(9) 0.0061(9) 0.0066(10)
C00X 0.0169(9) 0.0165(10) 0.0205(10) -0.0004(7) 0.0052(8) 0.0006(8)
C00Y 0.0395(14) 0.0214(12) 0.0350(13) -0.0028(10) 0.0159(10) -0.0018(10)
C00Z 0.0206(10) 0.0243(11) 0.0218(10) 0.0028(9) 0.0048(8) 0.0017(9)
C010 0.0246(11) 0.0207(11) 0.0291(11) -0.0054(8) 0.0018(9) -0.0002(9)
C011 0.0239(11) 0.0276(12) 0.0324(12) -0.0075(9) 0.0027(9) 0.0009(10)
C012 0.0215(10) 0.0353(13) 0.0313(12) -0.0032(9) 0.0036(9) 0.0018(11)
C013 0.0284(12) 0.0322(13) 0.0394(13) -0.0071(10) 0.0003(10) -0.0006(11)
C014 0.0190(10) 0.0277(12) 0.0281(11) 0.0026(9) 0.0106(8) 0.0076(10)
C015 0.0258(11) 0.0288(13) 0.0249(11) 0.0070(9) 0.0077(8) 0.0027(10)
C016 0.0330(12) 0.0212(12) 0.0424(14) 0.0011(9) 0.0066(10) 0.0058(11)
C017 0.0285(12) 0.0363(14) 0.0366(13) 0.0092(10) 0.0087(10) -0.0021(11)
C018 0.0307(12) 0.0331(14) 0.0329(12) -0.0003(10) 0.0081(10) 0.0000(11)
C019 0.0346(12) 0.0221(12) 0.0327(12) 0.0008(10) 0.0097(10) 0.0014(10)
C01A 0.0309(12) 0.0293(13) 0.0421(14) -0.0018(10) 0.0071(10) 0.0109(11)
C01B 0.0285(11) 0.0393(14) 0.0231(11) -0.0015(10) 0.0074(9) 0.0006(10)
C01C 0.0260(11) 0.0267(12) 0.0367(13) -0.0050(9) 0.0051(10) 0.0047(10)
C01D 0.0428(15) 0.0378(15) 0.0292(13) -0.0067(11) 0.0054(11) 0.0079(11)
C01E 0.0216(10) 0.0223(11) 0.0243(11) 0.0007(8) 0.0060(8) 0.0011(9)
C01F 0.0242(11) 0.0454(16) 0.0307(12) -0.0020(11) 0.0019(9) 0.0036(11)
C01G 0.0218(11) 0.0347(13) 0.0374(13) -0.0060(10) 0.0052(9) -0.0021(11)
C01H 0.0311(12) 0.0251(12) 0.0393(14) 0.0051(9) 0.0159(10) 0.0055(11)
C01I 0.0280(12) 0.0472(16) 0.0300(12) -0.0060(11) 0.0010(9) 0.0020(11)
C01J 0.0281(12) 0.0280(13) 0.0375(13) 0.0019(10) 0.0117(10) 0.0004(11)
C01K 0.0385(14) 0.0238(12) 0.0374(14) 0.0051(10) 0.0116(10) -0.0003(11)
C01L 0.0305(13) 0.0484(17) 0.0393(14) 0.0061(12) 0.0059(10) 0.0178(13)
C01M 0.0346(14) 0.0366(16) 0.069(2) 0.0096(12) 0.0097(13) 0.0026(15)
C01N 0.077(2) 0.0224(14) 0.0432(16) -0.0136(13) 0.0204(14) -0.0038(12)
C01O 0.0512(17) 0.065(2) 0.0328(14) -0.0132(16) -0.0054(12) 0.0038(15)
C01P 0.0404(15) 0.0516(18) 0.0393(15) 0.0079(13) 0.0014(12) 0.0136(14)

loop_
_atom_type_symbol
_atom_type_scat_dispersion_real
_atom_type_scat_dispersion_imag
_atom_type_scat_Cromer_Mann_a1
_atom_type_scat_Cromer_Mann_a2
_atom_type_scat_Cromer_Mann_a3
_atom_type_scat_Cromer_Mann_a4
_atom_type_scat_Cromer_Mann_b1
_atom_type_scat_Cromer_Mann_b2
_atom_type_scat_Cromer_Mann_b3
_atom_type_scat_Cromer_Mann_b4
_atom_type_scat_Cromer_Mann_c
_atom_type_scat_source
_atom_type_scat_dispersion_source
H 0.00000 0.00000 0.49300 0.32291 0.14019 0.04081 10.51090 26.12570 3.14236 57.79970 0.0030380000826 'International Tables Volume C Table 6.1.1.4 (pp. 500-502)' 'Henke, Gullikson and Davis, At. Data and Nucl. Data Tables, 1993, 54, 2'
C 0.01920 0.00962 2.31000 1.02000 1.58860 0.86500 20.84390 10.20750 0.56870 51.65120 0.215599998832 'International Tables Volume C Table 6.1.1.4 (pp. 500-502)' 'Henke, Gullikson and Davis, At. Data and Nucl. Data Tables, 1993, 54, 2'
F 0.07537 0.05506 3.53920 2.64120 1.51700 1.02430 10.28250 4.29440 0.26150 26.14760 0.277599990368 'International Tables Volume C Table 6.1.1.4 (pp. 500-502)' 'Henke, Gullikson and Davis, At. Data and Nucl. Data Tables, 1993, 54, 2'
O 0.05239 0.03377 3.04850 2.28680 1.54630 0.86700 13.27710 5.70110 0.32390 32.90890 0.250800013542 'International Tables Volume C Table 6.1.1.4 (pp. 500-502)' 'Henke, Gullikson and Davis, At. Data and Nucl. Data Tables, 1993, 54, 2'
N 0.03256 0.01839 12.21260 3.13220 2.01250 1.16630 0.00570 9.89330 28.99750 0.58260 -11.5290002823 'International Tables Volume C Table 6.1.1.4 (pp. 500-502)' 'Henke, Gullikson and Davis, At. Data and Nucl. Data Tables, 1993, 54, 2'

loop_
_geom_angle_atom_site_label_1
_geom_angle_atom_site_label_2
_geom_angle_atom_site_label_3
_geom_angle
_geom_angle_site_symmetry_1
_geom_angle_site_symmetry_3
_geom_angle_publ_flag
C00K N007 C00G 119.74(17) . . ?
C00L N007 C00G 125.02(17) . . ?
C00L N007 C00K 115.23(17) . . ?
C00I N009 C00H 120.36(17) . . ?
C00J N009 C00H 125.08(16) . . ?
C00J N009 C00I 114.54(16) . . ?
C012 N00B C00O 123.01(18) . . ?
C014 N00B C00O 118.95(18) . . ?
C014 N00B C012 117.64(17) . . ?
C00T N00C C00N 122.95(19) . . ?
C00Z N00C C00N 120.51(19) . . ?
C00Z N00C C00T 116.49(16) . . ?
C01A N00D C00S 125.18(19) . . ?
C01G N00D C00S 118.8(2) . . ?
C01G N00D C01A 115.68(19) . . ?
N007 C00G O001 121.18(18) . . ?
C00X C00G O001 121.29(18) . . ?
C00X C00G N007 117.52(18) . . ?
N009 C00H O003 121.14(18) . . ?
C00P C00H O003 120.87(19) . . ?
C00P C00H N009 117.85(18) . . ?
C00R C00I N009 117.03(16) . . ?
C00X C00I N009 114.51(17) . . ?
C00X C00I C00R 105.20(16) . . ?
C00W C00J N009 112.94(18) . . ?
C00M C00K N007 115.47(18) . . ?
C00V C00K N007 115.35(16) . . ?
C00V C00K C00M 106.45(17) . . ?
C00U C00L N007 113.41(17) . . ?
C00S C00M C00K 112.24(18) . . ?
C01B C00M C00K 101.10(18) . . ?
C01B C00M C00S 115.44(17) . . ?
N00C C00N O004 119.2(2) . . ?
C01D C00N O004 119.2(2) . . ?
C01D C00N N00C 121.6(2) . . ?
N00B C00O O002 121.59(19) . . ?
C01E C00O O002 119.95(18) . . ?
C01E C00O N00B 118.42(19) . . ?
C011 C00P C00H 109.92(16) . . ?
C014 C00P C00H 112.26(17) . . ?
C014 C00P C011 104.97(18) . . ?
C010 C00Q C00X 105.95(17) . . ?
C010 C00R C00I 101.46(16) . . ?
N00D C00S O005 120.5(2) . . ?
C00M C00S O005 120.34(19) . . ?
C00M C00S N00D 119.16(19) . . ?
C00Y C00T N00C 114.49(18) . . ?
C016 C00U C00L 108.91(18) . . ?
C01C C00U C00L 111.65(19) . . ?
C01C C00U C016 111.56(19) . . ?
C01I C00V C00K 105.55(17) . . ?
C017 C00W C00J 111.44(19) . . ?
C01L C00W C00J 109.6(2) . . ?
C01L C00W C017 111.50(19) . . ?
C00I C00X C00G 111.95(17) . . ?
C00Q C00X C00G 112.04(16) . . ?
C00Q C00X C00I 104.62(17) . . ?
C01M C00Y C00T 112.5(2) . . ?
C01N C00Y C00T 108.7(2) . . ?
C01N C00Y C01M 110.2(2) . . ?
C015 C00Z N00C 113.86(16) . . ?
C01E C00Z N00C 115.15(17) . . ?
C01E C00Z C015 106.32(18) . . ?
C00R C010 C00Q 103.87(18) . . ?
C01J C011 C00P 104.67(18) . . ?
C01F C012 N00B 116.5(2) . . ?
F00A C013 F006 106.2(2) . . ?
F00E C013 F006 107.5(2) . . ?
F00E C013 F00A 106.3(2) . . ?
C018 C013 F006 111.8(2) . . ?
C018 C013 F00A 114.4(2) . . ?
C018 C013 F00E 110.2(2) . . ?
C00P C014 N00B 114.47(18) . . ?
C01H C014 N00B 115.28(18) . . ?
C01H C014 C00P 106.10(19) . . ?
C01K C015 C00Z 105.84(17) . . ?
O00F C018 O008 129.0(2) . . ?
C013 C018 O008 113.1(2) . . ?
C013 C018 O00F 117.9(2) . . ?
C01K C019 C01E 102.96(19) . . ?
C01I C01B C00M 102.82(17) . . ?
C00Z C01E C00O 113.62(18) . . ?
C019 C01E C00O 110.79(18) . . ?
C019 C01E C00Z 102.18(18) . . ?
C01O C01F C012 108.9(2) . . ?
C01P C01F C012 112.8(2) . . ?
C01P C01F C01O 110.7(2) . . ?
C01J C01H C014 103.05(19) . . ?
C01B C01I C00V 104.52(19) . . ?
C01H C01J C011 103.11(19) . . ?
C019 C01K C015 104.2(2) . . ?

loop_
_geom_bond_atom_site_label_1
_geom_bond_atom_site_label_2
_geom_bond_distance
_geom_bond_site_symmetry_2
_geom_bond_publ_flag
O001 C00G 1.241(3) . ?
O002 C00O 1.236(3) . ?
O003 C00H 1.235(3) . ?
O004 C00N 1.273(3) . ?
O005 C00S 1.238(3) . ?
F006 C013 1.313(3) . ?
N007 C00G 1.356(3) . ?
N007 C00K 1.473(3) . ?
N007 C00L 1.467(3) . ?
O008 C018 1.288(3) . ?
N009 C00H 1.366(3) . ?
N009 C00I 1.469(2) . ?
N009 C00J 1.469(3) . ?
F00A C013 1.323(3) . ?
N00B C00O 1.355(3) . ?
N00B C012 1.480(3) . ?
N00B C014 1.478(3) . ?
N00C C00N 1.328(3) . ?
N00C C00T 1.474(3) . ?
N00C C00Z 1.484(3) . ?
N00D C00S 1.347(3) . ?
N00D C01A 1.453(3) . ?
N00D C01G 1.468(3) . ?
F00E C013 1.319(3) . ?
O00F C018 1.207(3) . ?
C00G C00X 1.526(3) . ?
C00H C00P 1.529(3) . ?
C00I C00R 1.530(3) . ?
C00I C00X 1.542(3) . ?
C00J C00W 1.535(3) . ?
C00K C00M 1.535(3) . ?
C00K C00V 1.546(3) . ?
C00L C00U 1.531(3) . ?
C00M C00S 1.522(3) . ?
C00M C01B 1.543(3) . ?
C00N C01D 1.496(3) . ?
C00O C01E 1.526(3) . ?
C00P C011 1.549(3) . ?
C00P C014 1.553(3) . ?
C00Q C00X 1.553(3) . ?
C00Q C010 1.533(3) . ?
C00R C010 1.526(3) . ?
C00T C00Y 1.524(3) . ?
C00U C016 1.524(3) . ?
C00U C01C 1.524(3) . ?
C00V C01I 1.522(3) . ?
C00W C017 1.526(3) . ?
C00W C01L 1.516(3) . ?
C00Y C01M 1.513(4) . ?
C00Y C01N 1.522(4) . ?
C00Z C015 1.545(3) . ?
C00Z C01E 1.540(3) . ?
C011 C01J 1.528(3) . ?
C012 C01F 1.527(3) . ?
C013 C018 1.532(3) . ?
C014 C01H 1.536(3) . ?
C015 C01K 1.529(3) . ?
C019 C01E 1.541(3) . ?
C019 C01K 1.522(3) . ?
C01B C01I 1.522(3) . ?
C01F C01O 1.526(4) . ?
C01F C01P 1.526(4) . ?
C01H C01J 1.517(3) . ?

loop_
_geom_torsion_atom_site_label_1
_geom_torsion_atom_site_label_2
_geom_torsion_atom_site_label_3
_geom_torsion_atom_site_label_4
_geom_torsion
_geom_torsion_site_symmetry_1
_geom_torsion_site_symmetry_2
_geom_torsion_site_symmetry_3
_geom_torsion_site_symmetry_4
_geom_torsion_publ_flag
O001 C00G N007 C00K 0.9(2) . . . . ?
O001 C00G N007 C00L 179.71(18) . . . . ?
O001 C00G C00X C00I -13.7(2) . . . . ?
O001 C00G C00X C00Q 103.5(2) . . . . ?
O002 C00O N00B C012 -171.9(2) . . . . ?
O002 C00O N00B C014 0.7(3) . . . . ?
O002 C00O C01E C00Z -32.6(2) . . . . ?
O002 C00O C01E C019 81.8(2) . . . . ?
O003 C00H N009 C00I -1.7(2) . . . . ?
O003 C00H N009 C00J 179.91(18) . . . . ?
O003 C00H C00P C011 101.1(2) . . . . ?
O003 C00H C00P C014 -15.3(2) . . . . ?
O004 C00N N00C C00T 178.75(18) . . . . ?
O004 C00N N00C C00Z 1.5(3) . . . . ?
O005 C00S N00D C01A -174.0(2) . . . . ?
O005 C00S N00D C01G -1.5(3) . . . . ?
O005 C00S C00M C00K -9.0(2) . . . . ?
O005 C00S C00M C01B 106.1(2) . . . . ?
F006 C013 C018 O008 130.1(2) . . . . ?
F006 C013 C018 O00F -51.6(3) . . . . ?
N007 C00G C00X C00I 167.67(17) . . . . ?
N007 C00G C00X C00Q -75.15(19) . . . . ?
N007 C00K C00M C00S -76.0(2) . . . . ?
N007 C00K C00M C01B 160.4(2) . . . . ?
N007 C00K C00V C01I -136.5(2) . . . . ?
N007 C00L C00U C016 -170.96(18) . . . . ?
N007 C00L C00U C01C 65.40(19) . . . . ?
O008 C018 C013 F00A 9.3(3) . . . . ?
O008 C018 C013 F00E -110.4(2) . . . . ?
N009 C00H C00P C011 -74.6(2) . . . . ?
N009 C00H C00P C014 169.01(19) . . . . ?
N009 C00I C00R C010 -168.9(2) . . . . ?
N009 C00I C00X C00G -85.72(18) . . . . ?
N009 C00I C00X C00Q 152.72(18) . . . . ?
N009 C00J C00W C017 64.93(19) . . . . ?
N009 C00J C00W C01L -171.19(18) . . . . ?
F00A C013 C018 O00F -172.4(2) . . . . ?
N00B C00O C01E C00Z 149.87(19) . . . . ?
N00B C00O C01E C019 -95.8(2) . . . . ?
N00B C012 C01F C01O 179.0(2) . . . . ?
N00B C012 C01F C01P -57.7(2) . . . . ?
N00B C014 C00P C00H -105.63(19) . . . . ?
N00B C014 C00P C011 134.99(19) . . . . ?
N00B C014 C01H C01J -158.1(2) . . . . ?
N00C C00T C00Y C01M -58.4(2) . . . . ?
N00C C00T C00Y C01N 179.3(2) . . . . ?
N00C C00Z C015 C01K -130.97(19) . . . . ?
N00C C00Z C01E C00O -86.00(19) . . . . ?
N00C C00Z C01E C019 154.6(2) . . . . ?
N00D C00S C00M C00K 170.8(2) . . . . ?
N00D C00S C00M C01B -74.1(2) . . . . ?
F00E C013 C018 O00F 68.0(3) . . . . ?
C00G C00X C00I C00R 144.39(17) . . . . ?
C00G C00X C00Q C010 -117.86(19) . . . . ?
C00H C00P C011 C01J -101.62(18) . . . . ?
C00H C00P C014 C01H 126.07(19) . . . . ?
C00I C00R C010 C00Q 42.46(18) . . . . ?
C00I C00X C00Q C010 3.63(17) . . . . ?
C00K C00M C01B C01I -43.58(19) . . . . ?
C00K C00V C01I C01B -20.5(2) . . . . ?
C00M C01B C01I C00V 40.2(2) . . . . ?
C00O C01E C00Z C015 146.91(19) . . . . ?
C00O C01E C019 C01K -163.2(2) . . . . ?
C00P C011 C01J C01H -38.50(19) . . . . ?
C00P C014 C01H C01J -30.31(18) . . . . ?
C00Z C015 C01K C019 -23.04(19) . . . . ?
C00Z C01E C019 C01K -41.87(19) . . . . ?
C011 C01J C01H C014 42.43(19) . . . . ?
C015 C01K C019 C01E 40.5(2) . . . . ?
